data_1505256
loop_
_publ_author_name
'Lee, Han Na'
'Swamy, K. M. K.'
'Kim, Sook Kyung'
'Kwon, Ji-Young'
'Kim, Youngmee'
'Kim, Sung-Jin'
'Yoon, Yeo Joon'
'Yoon, Juyoung'

_publ_section_title
;
 Simple but effective way to sense pyrophosphate and inorganic phosphate
 by fluorescence changes.
;
_journal_issue 2
_journal_name_full 'Organic letters'
_journal_page_first 243
_journal_page_last 246
_journal_paper_doi 10.1021/ol062685z
_journal_volume 9
_journal_year 2007
_chemical_formula_sum 'C41 H43 N11 O14 Zn2'
_chemical_formula_weight 1044.60
_chemical_name_systematic
; 
 ? 
;
_space_group_IT_number 2
_symmetry_cell_setting triclinic
_symmetry_space_group_name_Hall '-P 1'
_symmetry_space_group_name_H-M 'P -1'
_atom_sites_solution_hydrogens geom
_atom_sites_solution_primary direct
_atom_sites_solution_secondary difmap
_audit_creation_method SHELXL-97
_cell_angle_alpha 78.149(7)
_cell_angle_beta 73.206(7)
_cell_angle_gamma 81.630(6)
_cell_formula_units_Z 2
_cell_length_a 10.437(4)
_cell_length_b 14.854(5)
_cell_length_c 15.209(5)
_cell_measurement_reflns_used 691
_cell_measurement_temperature 293(2)
_cell_measurement_theta_max 12.48
_cell_measurement_theta_min 2.67
_cell_volume 2199.8(13)
_computing_cell_refinement 'Bruker SMART'
_computing_data_collection 'Bruker SMART'
_computing_data_reduction 'Bruker SAINT'
_computing_molecular_graphics 'Bruker SHELXTL'
_computing_publication_material 'Bruker SHELXTL'
_computing_structure_refinement 'SHELXL-97 (Sheldrick, 1997)'
_computing_structure_solution 'SHELXS-97 (Sheldrick, 1990)'
_diffrn_ambient_temperature 293(2)
_diffrn_measured_fraction_theta_full 0.975
_diffrn_measured_fraction_theta_max 0.975
_diffrn_measurement_device_type 'CCD area detector'
_diffrn_measurement_method 'phi and omega scans'
_diffrn_radiation_monochromator graphite
_diffrn_radiation_source 'fine-focus sealed tube'
_diffrn_radiation_type MoK\a
_diffrn_radiation_wavelength 0.71073
_diffrn_reflns_av_R_equivalents 0.0902
_diffrn_reflns_av_sigmaI/netI 0.4521
_diffrn_reflns_limit_h_max 12
_diffrn_reflns_limit_h_min -12
_diffrn_reflns_limit_k_max 18
_diffrn_reflns_limit_k_min -8
_diffrn_reflns_limit_l_max 18
_diffrn_reflns_limit_l_min -17
_diffrn_reflns_number 12346
_diffrn_reflns_theta_full 26.00
_diffrn_reflns_theta_max 26.00
_diffrn_reflns_theta_min 1.82
_exptl_absorpt_coefficient_mu 1.172
_exptl_absorpt_correction_type none
_exptl_crystal_colour colorless
_exptl_crystal_density_diffrn 1.577
_exptl_crystal_density_meas ?
_exptl_crystal_density_method 'not measured'
_exptl_crystal_description block
_exptl_crystal_F_000 1076
_exptl_crystal_size_max 0.10
_exptl_crystal_size_mid 0.10
_exptl_crystal_size_min 0.08
_refine_diff_density_max 0.403
_refine_diff_density_min -0.505
_refine_diff_density_rms 0.069
_refine_ls_extinction_method none
_refine_ls_goodness_of_fit_ref 0.497
_refine_ls_hydrogen_treatment mixed
_refine_ls_matrix_type full
_refine_ls_number_parameters 623
_refine_ls_number_reflns 8433
_refine_ls_number_restraints 2
_refine_ls_restrained_S_all 0.497
_refine_ls_R_factor_all 0.1754
_refine_ls_R_factor_gt 0.0465
_refine_ls_shift/su_max 0.001
_refine_ls_shift/su_mean 0.000
_refine_ls_structure_factor_coef Fsqd
_refine_ls_weighting_details 'calc w=1/[\s^2^(Fo^2^)+(0.0000P)^2^+0.0000P] where P=(Fo^2^+2Fc^2^)/3'
_refine_ls_weighting_scheme calc
_refine_ls_wR_factor_gt 0.0687
_refine_ls_wR_factor_ref 0.0864
_reflns_number_gt 2356
_reflns_number_total 8433
_reflns_threshold_expression >2sigma(I)
_cod_data_source_file ol062685zsi20061103_025105.cif
_cod_data_source_block jy25p-1
_cod_depositor_comments
;
The following automatic conversions were performed:

'_symmetry_cell_setting' value 'Triclinic' changed to 'triclinic'
according to /home/saulius/struct/CIF-dictionaries/cif_core.dic
dictionary named 'cif_core.dic' version 2.4.1 from 2010-06-29.

Automatic conversion script
Id: cif_fix_values 1715 2011-07-08 13:25:40Z adriana 

The following automatic conversions were performed:

'_exptl_crystal_density_meas' value 'not measured' was changed to '?'
- the value is perceived as not measured.

Automatic conversion script
Id: cif_fix_values 3008 2015-01-20 13:52:24Z robertas 
;
_cod_original_cell_volume 2199.8(12)
_cod_original_sg_symbol_H-M P-1
_cod_database_code 1505256

loop_
_symmetry_equiv_pos_as_xyz
'x, y, z'
'-x, -y, -z'

loop_
_atom_site_label
_atom_site_type_symbol
_atom_site_fract_x
_atom_site_fract_y
_atom_site_fract_z
_atom_site_U_iso_or_equiv
_atom_site_adp_type
_atom_site_occupancy
_atom_site_symmetry_multiplicity
_atom_site_calc_flag
_atom_site_refinement_flags
Zn1 Zn 0.17446(7) 0.71266(5) 0.47996(5) 0.0306(2) Uani 1 1 d .
Zn2 Zn 0.30087(7) 1.21662(5) 0.12525(5) 0.0319(2) Uani 1 1 d .
N1 N 0.0189(5) 0.6340(3) 0.5562(3) 0.0323(14) Uani 1 1 d .
N2 N 0.0328(4) 0.7507(3) 0.3902(3) 0.0258(13) Uani 1 1 d .
N3 N 0.2942(5) 0.6755(3) 0.3565(3) 0.0272(13) Uani 1 1 d .
N4 N -0.0705(4) 0.9508(3) 0.2370(3) 0.0247(13) Uani 1 1 d .
N5 N 0.2076(4) 1.0883(3) 0.1937(3) 0.0212(12) Uani 1 1 d .
N6 N 0.1002(4) 1.2677(3) 0.1546(3) 0.0278(13) Uani 1 1 d .
N7 N 0.3770(4) 1.1840(4) 0.2400(3) 0.0315(14) Uani 1 1 d .
N11 N 0.3526(5) 0.6016(4) 0.5837(4) 0.0406(16) Uani 1 1 d .
N12 N 0.1743(5) 0.8822(4) 0.5057(4) 0.0371(15) Uani 1 1 d .
N21 N 0.4512(5) 1.1501(4) -0.0234(4) 0.0364(15) Uani 1 1 d .
N31 N 0.6646(6) 0.4368(4) 0.0132(4) 0.0417(16) Uani 1 1 d .
O1 O 0.3792(5) 1.3412(3) 0.0838(3) 0.0462(13) Uani 1 1 d D
H1B H 0.324(4) 1.396(2) 0.077(4) 0.05(2) Uiso 1 1 d D
H1A H 0.4709(10) 1.329(3) 0.058(3) 0.026(17) Uiso 1 1 d D
O11 O 0.3148(4) 0.6846(3) 0.5545(3) 0.0386(12) Uani 1 1 d .
O12 O 0.4413(5) 0.5886(3) 0.6255(3) 0.0784(18) Uani 1 1 d .
O13 O 0.3034(4) 0.5366(3) 0.5719(3) 0.0584(15) Uani 1 1 d .
O14 O 0.0952(4) 0.8220(3) 0.5578(2) 0.0371(12) Uani 1 1 d .
O15 O 0.2515(4) 0.8603(3) 0.4312(3) 0.0445(13) Uani 1 1 d .
O16 O 0.1693(5) 0.9576(3) 0.5276(3) 0.0746(18) Uani 1 1 d .
O21 O 0.4871(4) 1.1342(3) 0.0515(3) 0.0475(13) Uani 1 1 d .
O22 O 0.3414(4) 1.1980(3) -0.0216(3) 0.0517(14) Uani 1 1 d .
O23 O 0.5213(4) 1.1180(3) -0.0927(3) 0.0588(15) Uani 1 1 d .
O31 O 0.6556(4) 0.3545(3) 0.0121(3) 0.0453(13) Uani 1 1 d .
O32 O 0.5930(5) 0.4755(4) 0.0760(4) 0.0811(19) Uani 1 1 d .
O33 O 0.7532(4) 0.4810(3) -0.0502(3) 0.0609(15) Uani 1 1 d .
C1 C -0.0144(6) 0.6048(4) 0.6506(4) 0.0409(19) Uani 1 1 d .
H1 H 0.0451 0.6107 0.6839 0.049 Uiso 1 1 calc R
C2 C -0.1329(6) 0.5669(4) 0.6978(4) 0.0442(19) Uani 1 1 d .
H2 H -0.1532 0.5478 0.7621 0.053 Uiso 1 1 calc R
C3 C -0.2207(6) 0.5574(4) 0.6497(5) 0.0422(19) Uani 1 1 d .
H3 H -0.3016 0.5324 0.6813 0.051 Uiso 1 1 calc R
C4 C -0.1901(6) 0.5845(4) 0.5553(4) 0.0391(19) Uani 1 1 d .
H4 H -0.2474 0.5765 0.5213 0.047 Uiso 1 1 calc R
C5 C -0.0688(6) 0.6251(4) 0.5110(4) 0.0292(16) Uani 1 1 d .
C6 C -0.0273(5) 0.6614(4) 0.4073(4) 0.0271(16) Uani 1 1 d .
H6A H 0.0378 0.6168 0.3758 0.033 Uiso 1 1 calc R
H6B H -0.1050 0.6706 0.3826 0.033 Uiso 1 1 calc R
C7 C 0.1176(5) 0.7706(4) 0.2941(4) 0.0321(17) Uani 1 1 d .
H7A H 0.1357 0.8350 0.2795 0.039 Uiso 1 1 calc R
H7B H 0.0695 0.7607 0.2515 0.039 Uiso 1 1 calc R
C8 C 0.2493(6) 0.7106(4) 0.2795(4) 0.0305(17) Uani 1 1 d .
C9 C 0.3236(6) 0.6943(4) 0.1911(4) 0.0310(17) Uani 1 1 d .
H9 H 0.2905 0.7176 0.1395 0.037 Uiso 1 1 calc R
C10 C 0.4464(6) 0.6435(4) 0.1812(4) 0.0397(18) Uani 1 1 d .
H10 H 0.4993 0.6349 0.1223 0.048 Uiso 1 1 calc R
C11 C 0.4907(6) 0.6055(4) 0.2587(4) 0.0394(19) Uani 1 1 d .
H11 H 0.5711 0.5680 0.2535 0.047 Uiso 1 1 calc R
C12 C 0.4136(6) 0.6243(4) 0.3441(4) 0.0344(17) Uani 1 1 d .
H12 H 0.4455 0.6003 0.3961 0.041 Uiso 1 1 calc R
C13 C -0.0696(5) 0.8280(4) 0.4134(4) 0.0287(16) Uani 1 1 d .
H13A H -0.0247 0.8843 0.3959 0.034 Uiso 1 1 calc R
H13B H -0.1067 0.8183 0.4805 0.034 Uiso 1 1 calc R
C14 C -0.1849(5) 0.8433(4) 0.3692(4) 0.0245(16) Uani 1 1 d .
C15 C -0.2984(6) 0.7984(4) 0.4123(4) 0.0350(17) Uani 1 1 d .
H15 H -0.3032 0.7605 0.4698 0.042 Uiso 1 1 calc R
C16 C -0.4096(6) 0.8067(4) 0.3734(4) 0.0349(18) Uani 1 1 d .
H16 H -0.4823 0.7723 0.4039 0.042 Uiso 1 1 calc R
C17 C -0.4093(5) 0.8648(4) 0.2919(4) 0.0346(17) Uani 1 1 d .
H17 H -0.4821 0.8704 0.2668 0.041 Uiso 1 1 calc R
C18 C -0.2966(5) 0.9178(4) 0.2443(4) 0.0251(16) Uani 1 1 d .
C19 C -0.1811(5) 0.9051(4) 0.2821(4) 0.0244(15) Uani 1 1 d .
C20 C -0.2959(6) 0.9836(4) 0.1648(4) 0.0338(17) Uani 1 1 d .
H20 H -0.3693 0.9929 0.1399 0.041 Uiso 1 1 calc R
C21 C -0.1873(6) 1.0357(4) 0.1219(4) 0.0263(16) Uani 1 1 d .
C22 C -0.1834(6) 1.1053(4) 0.0432(4) 0.0389(18) Uani 1 1 d .
H22 H -0.2603 1.1225 0.0223 0.047 Uiso 1 1 calc R
C23 C -0.0705(6) 1.1481(5) -0.0029(4) 0.0398(19) Uani 1 1 d .
H23 H -0.0694 1.1939 -0.0549 0.048 Uiso 1 1 calc R
C24 C 0.0467(6) 1.1210(4) 0.0302(4) 0.0361(18) Uani 1 1 d .
H24 H 0.1251 1.1486 -0.0029 0.043 Uiso 1 1 calc R
C25 C 0.0489(6) 1.0577(4) 0.1067(4) 0.0250(15) Uani 1 1 d .
C26 C -0.0728(6) 1.0121(4) 0.1588(4) 0.0294(16) Uani 1 1 d .
C27 C 0.1775(5) 1.0270(4) 0.1370(4) 0.0288(17) Uani 1 1 d .
H27A H 0.1710 0.9650 0.1731 0.035 Uiso 1 1 calc R
H27B H 0.2521 1.0241 0.0818 0.035 Uiso 1 1 calc R
C28 C 0.0836(5) 1.1228(4) 0.2611(4) 0.0261(16) Uani 1 1 d .
H28A H 0.0221 1.0749 0.2843 0.031 Uiso 1 1 calc R
H28B H 0.1077 1.1362 0.3137 0.031 Uiso 1 1 calc R
C29 C 0.0151(6) 1.2073(4) 0.2173(4) 0.0261(16) Uani 1 1 d .
C30 C -0.1236(6) 1.2258(4) 0.2363(4) 0.0342(17) Uani 1 1 d .
H30 H -0.1795 1.1839 0.2784 0.041 Uiso 1 1 calc R
C31 C -0.1778(6) 1.3067(5) 0.1921(4) 0.0388(18) Uani 1 1 d .
H31 H -0.2705 1.3202 0.2042 0.047 Uiso 1 1 calc R
C32 C -0.0911(6) 1.3679(4) 0.1290(4) 0.0383(18) Uani 1 1 d .
H32 H -0.1245 1.4225 0.0974 0.046 Uiso 1 1 calc R
C33 C 0.0455(6) 1.3453(4) 0.1146(4) 0.0328(17) Uani 1 1 d .
H33 H 0.1028 1.3873 0.0741 0.039 Uiso 1 1 calc R
C34 C 0.3039(5) 1.0338(4) 0.2456(4) 0.0316(17) Uani 1 1 d .
H34A H 0.3733 0.9999 0.2038 0.038 Uiso 1 1 calc R
H34B H 0.2563 0.9892 0.2961 0.038 Uiso 1 1 calc R
C35 C 0.3684(5) 1.0952(5) 0.2849(4) 0.0259(16) Uani 1 1 d .
C36 C 0.4213(5) 1.0604(4) 0.3607(4) 0.0312(17) Uani 1 1 d .
H36 H 0.4106 0.9999 0.3916 0.037 Uiso 1 1 calc R
C37 C 0.4899(6) 1.1170(5) 0.3894(4) 0.0402(19) Uani 1 1 d .
H37 H 0.5295 1.0940 0.4380 0.048 Uiso 1 1 calc R
C38 C 0.4992(6) 1.2075(5) 0.3455(4) 0.0390(19) Uani 1 1 d .
H38 H 0.5423 1.2471 0.3652 0.047 Uiso 1 1 calc R
C39 C 0.4430(5) 1.2382(4) 0.2713(4) 0.0364(18) Uani 1 1 d .
H39 H 0.4506 1.2992 0.2413 0.044 Uiso 1 1 calc R
O1S O -0.0552(5) 0.3645(4) 0.8345(3) 0.0690(15) Uani 1 1 d .
H1S H -0.0725 0.4112 0.7989 0.104 Uiso 1 1 calc R
C1S C 0.0613(8) 0.3744(7) 0.8617(6) 0.104(4) Uani 1 1 d .
H1S1 H 0.0783 0.4390 0.8479 0.124 Uiso 1 1 calc R
H1S2 H 0.0463 0.3536 0.9283 0.124 Uiso 1 1 calc R
C2S C 0.1733(7) 0.3223(6) 0.8136(6) 0.110(4) Uani 1 1 d .
H2S1 H 0.1483 0.2627 0.8133 0.165 Uiso 1 1 calc R
H2S2 H 0.2439 0.3148 0.8441 0.165 Uiso 1 1 calc R
H2S3 H 0.2043 0.3537 0.7506 0.165 Uiso 1 1 calc R

loop_
_atom_site_aniso_label
_atom_site_aniso_U_11
_atom_site_aniso_U_22
_atom_site_aniso_U_33
_atom_site_aniso_U_23
_atom_site_aniso_U_13
_atom_site_aniso_U_12
Zn1 0.0297(5) 0.0330(5) 0.0296(5) -0.0036(4) -0.0082(4) -0.0059(4)
Zn2 0.0254(5) 0.0320(5) 0.0336(5) 0.0003(4) -0.0020(4) -0.0083(4)
N1 0.033(3) 0.036(4) 0.033(3) -0.004(3) -0.016(3) -0.009(3)
N2 0.029(3) 0.019(3) 0.019(3) -0.003(3) 0.008(3) -0.001(3)
N3 0.023(3) 0.026(3) 0.036(3) 0.000(3) -0.017(3) 0.000(3)
N4 0.021(3) 0.020(3) 0.027(3) 0.002(3) -0.001(3) -0.003(3)
N5 0.019(3) 0.024(3) 0.021(3) -0.012(3) -0.004(2) 0.001(3)
N6 0.033(3) 0.022(3) 0.027(3) 0.000(3) -0.007(3) -0.009(3)
N7 0.028(3) 0.028(4) 0.037(4) -0.004(3) 0.000(3) -0.014(3)
N11 0.033(4) 0.045(5) 0.045(4) -0.009(4) -0.013(3) -0.001(4)
N12 0.036(4) 0.032(4) 0.044(4) -0.007(4) -0.008(3) -0.010(3)
N21 0.025(4) 0.041(4) 0.044(4) -0.001(4) -0.006(3) -0.019(3)
N31 0.042(4) 0.034(4) 0.053(5) -0.008(4) -0.016(4) -0.008(4)
O1 0.026(3) 0.034(3) 0.064(4) 0.001(3) 0.001(3) 0.002(3)
O11 0.042(3) 0.023(3) 0.052(3) -0.004(3) -0.018(2) 0.002(3)
O12 0.096(4) 0.055(4) 0.111(5) -0.014(3) -0.081(4) 0.015(3)
O13 0.075(4) 0.037(3) 0.069(4) -0.001(3) -0.024(3) -0.026(3)
O14 0.035(3) 0.049(3) 0.027(3) -0.001(2) -0.006(2) -0.016(3)
O15 0.034(3) 0.054(3) 0.033(3) -0.016(3) 0.012(2) 0.004(3)
O16 0.077(4) 0.047(4) 0.084(4) -0.030(3) 0.028(3) -0.030(3)
O21 0.044(3) 0.062(4) 0.038(3) -0.004(3) -0.013(2) -0.014(3)
O22 0.026(3) 0.057(4) 0.065(3) 0.004(3) -0.007(3) -0.012(3)
O23 0.048(3) 0.079(4) 0.044(3) -0.029(3) 0.014(3) -0.017(3)
O31 0.056(3) 0.027(3) 0.048(3) -0.007(3) -0.003(2) -0.008(3)
O32 0.077(4) 0.073(4) 0.086(4) -0.046(4) 0.011(3) -0.007(4)
O33 0.050(3) 0.059(4) 0.061(3) 0.022(3) -0.005(3) -0.032(3)
C1 0.047(5) 0.041(5) 0.033(4) 0.001(4) -0.011(4) -0.007(4)
C2 0.045(5) 0.047(5) 0.032(4) 0.002(4) 0.004(4) -0.017(4)
C3 0.039(4) 0.035(5) 0.046(5) -0.003(4) 0.004(4) -0.018(4)
C4 0.042(4) 0.038(5) 0.039(5) -0.007(4) -0.001(4) -0.026(4)
C5 0.035(4) 0.021(4) 0.033(4) -0.006(3) -0.009(3) -0.004(3)
C6 0.024(4) 0.032(4) 0.026(4) -0.006(3) -0.007(3) -0.001(3)
C7 0.029(4) 0.038(5) 0.025(4) -0.002(3) -0.006(3) 0.005(4)
C8 0.021(4) 0.029(4) 0.038(4) 0.002(4) -0.006(4) -0.006(3)
C9 0.025(4) 0.038(5) 0.022(4) -0.001(3) 0.001(3) -0.001(4)
C10 0.040(5) 0.039(5) 0.032(4) -0.002(4) 0.004(4) -0.011(4)
C11 0.021(4) 0.042(5) 0.046(5) -0.002(4) 0.006(4) -0.011(4)
C12 0.036(4) 0.028(4) 0.040(5) -0.003(4) -0.014(4) -0.006(4)
C13 0.033(4) 0.029(4) 0.024(4) -0.003(3) -0.005(3) -0.007(3)
C14 0.023(4) 0.022(4) 0.027(4) -0.005(3) -0.002(3) -0.006(3)
C15 0.035(4) 0.031(4) 0.036(4) -0.003(3) -0.005(3) -0.007(4)
C16 0.021(4) 0.016(4) 0.059(5) 0.007(4) -0.009(4) 0.002(3)
C17 0.022(4) 0.029(4) 0.051(5) 0.007(4) -0.015(3) -0.006(3)
C18 0.019(4) 0.025(4) 0.029(4) -0.005(3) -0.004(3) -0.003(3)
C19 0.019(4) 0.021(4) 0.035(4) -0.012(3) -0.010(3) 0.005(3)
C20 0.035(4) 0.031(4) 0.033(4) -0.003(4) -0.011(3) 0.001(4)
C21 0.027(4) 0.025(4) 0.027(4) 0.001(3) -0.010(3) -0.005(3)
C22 0.042(4) 0.046(5) 0.029(4) 0.004(4) -0.019(4) 0.002(4)
C23 0.037(4) 0.055(5) 0.023(4) -0.002(4) -0.003(4) -0.006(4)
C24 0.033(4) 0.034(5) 0.039(4) 0.001(4) -0.010(4) -0.008(4)
C25 0.027(4) 0.026(4) 0.023(4) -0.007(3) -0.005(3) -0.003(3)
C26 0.029(4) 0.023(4) 0.031(4) -0.007(3) 0.002(3) -0.002(3)
C27 0.027(4) 0.039(4) 0.020(4) -0.004(3) 0.000(3) -0.015(3)
C28 0.025(4) 0.030(4) 0.024(4) -0.003(3) -0.003(3) -0.016(3)
C29 0.034(4) 0.023(4) 0.022(4) -0.006(3) -0.007(3) 0.000(4)
C30 0.023(4) 0.041(5) 0.039(4) -0.003(4) -0.009(3) -0.006(4)
C31 0.028(4) 0.049(5) 0.041(5) -0.006(4) -0.011(4) -0.006(4)
C32 0.035(4) 0.040(5) 0.040(4) -0.002(4) -0.017(4) 0.005(4)
C33 0.036(4) 0.019(4) 0.041(4) 0.014(3) -0.015(4) -0.014(4)
C34 0.023(4) 0.046(5) 0.028(4) -0.011(4) -0.006(3) -0.006(4)
C35 0.011(3) 0.037(5) 0.031(4) -0.015(4) -0.001(3) -0.002(3)
C36 0.023(4) 0.040(5) 0.028(4) -0.003(4) -0.004(3) -0.004(4)
C37 0.027(4) 0.063(6) 0.036(5) -0.025(4) -0.007(3) 0.000(4)
C38 0.032(4) 0.045(5) 0.043(5) -0.019(4) -0.004(4) -0.010(4)
C39 0.028(4) 0.034(5) 0.047(5) -0.012(4) -0.002(4) -0.010(4)
O1S 0.071(4) 0.071(4) 0.070(4) -0.005(3) -0.033(3) -0.004(4)
C1S 0.077(7) 0.122(9) 0.121(9) -0.070(7) -0.005(7) -0.014(7)
C2S 0.054(6) 0.137(10) 0.136(9) -0.003(7) -0.027(6) -0.022(7)

loop_
_atom_type_symbol
_atom_type_description
_atom_type_scat_dispersion_real
_atom_type_scat_dispersion_imag
_atom_type_scat_source
C C 0.0033 0.0016 'International Tables Vol C Tables 4.2.6.8 and 6.1.1.4'
H H 0.0000 0.0000 'International Tables Vol C Tables 4.2.6.8 and 6.1.1.4'
N N 0.0061 0.0033 'International Tables Vol C Tables 4.2.6.8 and 6.1.1.4'
O O 0.0106 0.0060 'International Tables Vol C Tables 4.2.6.8 and 6.1.1.4'
Zn Zn 0.2839 1.4301 'International Tables Vol C Tables 4.2.6.8 and 6.1.1.4'

loop_
_geom_angle_atom_site_label_1
_geom_angle_atom_site_label_2
_geom_angle_atom_site_label_3
_geom_angle
O11 Zn1 N1 105.64(17)
O11 Zn1 N3 98.37(17)
N1 Zn1 N3 118.44(18)
O11 Zn1 O14 85.31(15)
N1 Zn1 O14 91.99(17)
N3 Zn1 O14 146.52(17)
O11 Zn1 N2 175.41(16)
N1 Zn1 N2 78.95(17)
N3 Zn1 N2 79.08(17)
O14 Zn1 N2 94.72(16)
O11 Zn1 O15 85.64(15)
N1 Zn1 O15 147.12(17)
N3 Zn1 O15 89.33(16)
O14 Zn1 O15 57.61(14)
N2 Zn1 O15 90.50(16)
O1 Zn2 N7 92.7(2)
O1 Zn2 N6 96.9(2)
N7 Zn2 N6 114.04(18)
O1 Zn2 N5 170.27(18)
N7 Zn2 N5 80.10(18)
N6 Zn2 N5 80.33(18)
O1 Zn2 O22 91.22(17)
N7 Zn2 O22 143.28(18)
N6 Zn2 O22 101.67(17)
N5 Zn2 O22 98.47(16)
O1 Zn2 O21 95.94(17)
N7 Zn2 O21 86.37(17)
N6 Zn2 O21 155.23(16)
N5 Zn2 O21 90.16(16)
O22 Zn2 O21 56.91(15)
C5 N1 C1 117.4(5)
C5 N1 Zn1 115.5(4)
C1 N1 Zn1 126.1(4)
C7 N2 C13 111.7(4)
C7 N2 C6 110.9(4)
C13 N2 C6 112.4(4)
C7 N2 Zn1 105.7(3)
C13 N2 Zn1 115.2(3)
C6 N2 Zn1 100.3(3)
C12 N3 C8 117.5(5)
C12 N3 Zn1 126.7(4)
C8 N3 Zn1 115.7(4)
C26 N4 C19 118.5(5)
C27 N5 C28 112.3(4)
C27 N5 C34 107.7(4)
C28 N5 C34 109.9(4)
C27 N5 Zn2 120.3(3)
C28 N5 Zn2 101.7(3)
C34 N5 Zn2 104.5(3)
C33 N6 C29 117.7(5)
C33 N6 Zn2 128.1(4)
C29 N6 Zn2 113.9(4)
C35 N7 C39 116.8(5)
C35 N7 Zn2 115.0(4)
C39 N7 Zn2 128.0(4)
O13 N11 O12 120.9(6)
O13 N11 O11 121.8(6)
O12 N11 O11 117.3(6)
O16 N12 O15 123.1(6)
O16 N12 O14 120.2(6)
O15 N12 O14 116.7(5)
O23 N21 O22 123.4(6)
O23 N21 O21 120.6(6)
O22 N21 O21 116.0(6)
O32 N31 O31 121.3(6)
O32 N31 O33 118.9(6)
O31 N31 O33 119.8(6)
Zn2 O1 H1B 121(3)
Zn2 O1 H1A 107(3)
H1B O1 H1A 130(5)
N11 O11 Zn1 120.1(4)
N12 O14 Zn1 97.2(4)
N12 O15 Zn1 88.2(3)
N21 O21 Zn2 92.2(4)
N21 O22 Zn2 94.9(4)
N1 C1 C2 122.0(6)
N1 C1 H1 119.0
C2 C1 H1 119.0
C3 C2 C1 119.6(6)
C3 C2 H2 120.2
C1 C2 H2 120.2
C4 C3 C2 120.1(6)
C4 C3 H3 120.0
C2 C3 H3 120.0
C3 C4 C5 117.9(6)
C3 C4 H4 121.1
C5 C4 H4 121.1
N1 C5 C4 123.0(6)
N1 C5 C6 114.5(5)
C4 C5 C6 122.5(5)
N2 C6 C5 109.5(4)
N2 C6 H6A 109.8
C5 C6 H6A 109.8
N2 C6 H6B 109.8
C5 C6 H6B 109.8
H6A C6 H6B 108.2
N2 C7 C8 112.2(5)
N2 C7 H7A 109.2
C8 C7 H7A 109.2
N2 C7 H7B 109.2
C8 C7 H7B 109.2
H7A C7 H7B 107.9
N3 C8 C9 121.6(6)
N3 C8 C7 116.8(5)
C9 C8 C7 121.6(5)
C10 C9 C8 119.1(6)
C10 C9 H9 120.4
C8 C9 H9 120.4
C9 C10 C11 119.7(6)
C9 C10 H10 120.1
C11 C10 H10 120.1
C10 C11 C12 118.5(6)
C10 C11 H11 120.7
C12 C11 H11 120.7
N3 C12 C11 123.5(6)
N3 C12 H12 118.3
C11 C12 H12 118.3
N2 C13 C14 117.1(5)
N2 C13 H13A 108.0
C14 C13 H13A 108.0
N2 C13 H13B 108.0
C14 C13 H13B 108.0
H13A C13 H13B 107.3
C15 C14 C19 117.9(5)
C15 C14 C13 120.0(5)
C19 C14 C13 122.1(5)
C14 C15 C16 123.3(6)
C14 C15 H15 118.3
C16 C15 H15 118.3
C17 C16 C15 120.1(6)
C17 C16 H16 119.9
C15 C16 H16 119.9
C16 C17 C18 120.1(5)
C16 C17 H17 120.0
C18 C17 H17 120.0
C20 C18 C17 122.3(5)
C20 C18 C19 118.3(5)
C17 C18 C19 119.3(5)
N4 C19 C14 119.8(5)
N4 C19 C18 121.0(5)
C14 C19 C18 119.2(5)
C18 C20 C21 121.0(5)
C18 C20 H20 119.5
C21 C20 H20 119.5
C20 C21 C22 123.3(6)
C20 C21 C26 116.6(5)
C22 C21 C26 120.0(5)
C23 C22 C21 121.7(6)
C23 C22 H22 119.1
C21 C22 H22 119.1
C22 C23 C24 118.5(6)
C22 C23 H23 120.8
C24 C23 H23 120.8
C25 C24 C23 123.0(6)
C25 C24 H24 118.5
C23 C24 H24 118.5
C24 C25 C26 119.4(5)
C24 C25 C27 121.5(5)
C26 C25 C27 119.0(5)
N4 C26 C21 124.0(5)
N4 C26 C25 118.8(5)
C21 C26 C25 117.2(5)
N5 C27 C25 114.5(5)
N5 C27 H27A 108.6
C25 C27 H27A 108.6
N5 C27 H27B 108.6
C25 C27 H27B 108.6
H27A C27 H27B 107.6
C29 C28 N5 111.9(4)
C29 C28 H28A 109.2
N5 C28 H28A 109.2
C29 C28 H28B 109.2
N5 C28 H28B 109.2
H28A C28 H28B 107.9
N6 C29 C30 121.4(6)
N6 C29 C28 114.7(5)
C30 C29 C28 123.9(6)
C31 C30 C29 119.6(6)
C31 C30 H30 120.2
C29 C30 H30 120.2
C30 C31 C32 118.8(6)
C30 C31 H31 120.6
C32 C31 H31 120.6
C33 C32 C31 118.3(6)
C33 C32 H32 120.9
C31 C32 H32 120.9
N6 C33 C32 124.2(6)
N6 C33 H33 117.9
C32 C33 H33 117.9
N5 C34 C35 111.8(5)
N5 C34 H34A 109.3
C35 C34 H34A 109.3
N5 C34 H34B 109.3
C35 C34 H34B 109.3
H34A C34 H34B 107.9
N7 C35 C36 122.5(6)
N7 C35 C34 116.5(5)
C36 C35 C34 121.0(6)
C37 C36 C35 119.1(6)
C37 C36 H36 120.5
C35 C36 H36 120.5
C38 C37 C36 119.6(6)
C38 C37 H37 120.2
C36 C37 H37 120.2
C37 C38 C39 118.5(6)
C37 C38 H38 120.8
C39 C38 H38 120.8
N7 C39 C38 123.6(6)
N7 C39 H39 118.2
C38 C39 H39 118.2
C1S O1S H1S 109.5
C2S C1S O1S 110.0(7)
C2S C1S H1S1 109.7
O1S C1S H1S1 109.7
C2S C1S H1S2 109.7
O1S C1S H1S2 109.7
H1S1 C1S H1S2 108.2
C1S C2S H2S1 109.5
C1S C2S H2S2 109.5
H2S1 C2S H2S2 109.5
C1S C2S H2S3 109.5
H2S1 C2S H2S3 109.5
H2S2 C2S H2S3 109.5

loop_
_geom_bond_atom_site_label_1
_geom_bond_atom_site_label_2
_geom_bond_distance
Zn1 O11 2.047(4)
Zn1 N1 2.062(5)
Zn1 N3 2.065(5)
Zn1 O14 2.135(4)
Zn1 N2 2.231(5)
Zn1 O15 2.346(4)
Zn2 O1 2.038(5)
Zn2 N7 2.062(5)
Zn2 N6 2.073(5)
Zn2 N5 2.192(4)
Zn2 O22 2.217(4)
Zn2 O21 2.268(4)
N1 C5 1.329(6)
N1 C1 1.368(6)
N2 C7 1.470(6)
N2 C13 1.475(6)
N2 C6 1.492(6)
N3 C12 1.347(6)
N3 C8 1.362(6)
N4 C26 1.346(6)
N4 C19 1.358(6)
N5 C27 1.495(6)
N5 C28 1.499(6)
N5 C34 1.499(6)
N6 C33 1.322(6)
N6 C29 1.375(6)
N7 C35 1.357(7)
N7 C39 1.364(6)
N11 O13 1.224(6)
N11 O12 1.239(5)
N11 O11 1.267(6)
N12 O16 1.222(6)
N12 O15 1.259(6)
N12 O14 1.287(5)
N21 O23 1.238(6)
N21 O22 1.254(6)
N21 O21 1.266(5)
N31 O32 1.220(6)
N31 O31 1.244(6)
N31 O33 1.272(6)
O1 H1B 0.930(2)
O1 H1A 0.929(2)
C1 C2 1.373(7)
C1 H1 0.9300
C2 C3 1.365(7)
C2 H2 0.9300
C3 C4 1.364(7)
C3 H3 0.9300
C4 C5 1.408(7)
C4 H4 0.9300
C5 C6 1.513(7)
C6 H6A 0.9700
C6 H6B 0.9700
C7 C8 1.510(7)
C7 H7A 0.9700
C7 H7B 0.9700
C8 C9 1.395(7)
C9 C10 1.374(7)
C9 H9 0.9300
C10 C11 1.374(7)
C10 H10 0.9300
C11 C12 1.376(7)
C11 H11 0.9300
C12 H12 0.9300
C13 C14 1.509(7)
C13 H13A 0.9700
C13 H13B 0.9700
C14 C15 1.371(7)
C14 C19 1.442(7)
C15 C16 1.427(7)
C15 H15 0.9300
C16 C17 1.356(7)
C16 H16 0.9300
C17 C18 1.439(7)
C17 H17 0.9300
C18 C20 1.388(7)
C18 C19 1.453(7)
C20 C21 1.390(7)
C20 H20 0.9300
C21 C22 1.407(7)
C21 C26 1.432(7)
C22 C23 1.357(7)
C22 H22 0.9300
C23 C24 1.428(7)
C23 H23 0.9300
C24 C25 1.342(7)
C24 H24 0.9300
C25 C26 1.465(7)
C25 C27 1.521(7)
C27 H27A 0.9700
C27 H27B 0.9700
C28 C29 1.483(7)
C28 H28A 0.9700
C28 H28B 0.9700
C29 C30 1.389(7)
C30 C31 1.381(7)
C30 H30 0.9300
C31 C32 1.395(7)
C31 H31 0.9300
C32 C33 1.380(7)
C32 H32 0.9300
C33 H33 0.9300
C34 C35 1.510(7)
C34 H34A 0.9700
C34 H34B 0.9700
C35 C36 1.394(7)
C36 C37 1.384(7)
C36 H36 0.9300
C37 C38 1.377(8)
C37 H37 0.9300
C38 C39 1.385(7)
C38 H38 0.9300
C39 H39 0.9300
O1S C1S 1.429(8)
O1S H1S 0.8200
C1S C2S 1.406(9)
C1S H1S1 0.9700
C1S H1S2 0.9700
C2S H2S1 0.9600
C2S H2S2 0.9600
C2S H2S3 0.9600

loop_
_geom_torsion_atom_site_label_1
_geom_torsion_atom_site_label_2
_geom_torsion_atom_site_label_3
_geom_torsion_atom_site_label_4
_geom_torsion
O11 Zn1 N1 C5 -165.1(4)
N3 Zn1 N1 C5 -56.3(5)
O14 Zn1 N1 C5 109.2(4)
N2 Zn1 N1 C5 14.8(4)
O15 Zn1 N1 C5 88.2(5)
O11 Zn1 N1 C1 26.9(5)
N3 Zn1 N1 C1 135.8(5)
O14 Zn1 N1 C1 -58.8(5)
N2 Zn1 N1 C1 -153.2(5)
O15 Zn1 N1 C1 -79.8(6)
O11 Zn1 N2 C7 30(2)
N1 Zn1 N2 C7 -148.9(4)
N3 Zn1 N2 C7 -26.8(3)
O14 Zn1 N2 C7 120.0(3)
O15 Zn1 N2 C7 62.4(3)
O11 Zn1 N2 C13 -94(2)
N1 Zn1 N2 C13 87.2(4)
N3 Zn1 N2 C13 -150.6(4)
O14 Zn1 N2 C13 -3.9(4)
O15 Zn1 N2 C13 -61.4(4)
O11 Zn1 N2 C6 145(2)
N1 Zn1 N2 C6 -33.7(3)
N3 Zn1 N2 C6 88.5(3)
O14 Zn1 N2 C6 -124.8(3)
O15 Zn1 N2 C6 177.7(3)
O11 Zn1 N3 C12 16.4(5)
N1 Zn1 N3 C12 -96.5(5)
O14 Zn1 N3 C12 110.5(5)
N2 Zn1 N3 C12 -167.5(5)
O15 Zn1 N3 C12 101.9(4)
O11 Zn1 N3 C8 -160.4(4)
N1 Zn1 N3 C8 86.7(4)
O14 Zn1 N3 C8 -66.3(5)
N2 Zn1 N3 C8 15.7(4)
O15 Zn1 N3 C8 -74.9(4)
O1 Zn2 N5 C27 167.8(10)
N7 Zn2 N5 C27 -149.5(4)
N6 Zn2 N5 C27 93.8(4)
O22 Zn2 N5 C27 -6.7(4)
O21 Zn2 N5 C27 -63.2(4)
O1 Zn2 N5 C28 43.1(12)
N7 Zn2 N5 C28 85.8(3)
N6 Zn2 N5 C28 -30.9(3)
O22 Zn2 N5 C28 -131.4(3)
O21 Zn2 N5 C28 172.1(3)
O1 Zn2 N5 C34 -71.2(12)
N7 Zn2 N5 C34 -28.6(3)
N6 Zn2 N5 C34 -145.3(3)
O22 Zn2 N5 C34 114.2(3)
O21 Zn2 N5 C34 57.7(3)
O1 Zn2 N6 C33 30.6(5)
N7 Zn2 N6 C33 126.7(5)
N5 Zn2 N6 C33 -158.8(5)
O22 Zn2 N6 C33 -62.1(5)
O21 Zn2 N6 C33 -90.1(6)
O1 Zn2 N6 C29 -156.4(4)
N7 Zn2 N6 C29 -60.3(4)
N5 Zn2 N6 C29 14.2(4)
O22 Zn2 N6 C29 111.0(4)
O21 Zn2 N6 C29 83.0(5)
O1 Zn2 N7 C35 -169.5(4)
N6 Zn2 N7 C35 91.7(4)
N5 Zn2 N7 C35 17.1(4)
O22 Zn2 N7 C35 -73.8(5)
O21 Zn2 N7 C35 -73.7(4)
O1 Zn2 N7 C39 5.1(5)
N6 Zn2 N7 C39 -93.7(5)
N5 Zn2 N7 C39 -168.3(5)
O22 Zn2 N7 C39 100.7(5)
O21 Zn2 N7 C39 100.9(5)
O13 N11 O11 Zn1 -3.0(8)
O12 N11 O11 Zn1 177.4(4)
N1 Zn1 O11 N11 49.5(5)
N3 Zn1 O11 N11 -73.3(4)
O14 Zn1 O11 N11 140.2(4)
N2 Zn1 O11 N11 -129(2)
O15 Zn1 O11 N11 -162.0(4)
O16 N12 O14 Zn1 -176.1(5)
O15 N12 O14 Zn1 6.3(5)
O11 Zn1 O14 N12 84.2(3)
N1 Zn1 O14 N12 -170.2(3)
N3 Zn1 O14 N12 -13.9(5)
N2 Zn1 O14 N12 -91.2(3)
O15 Zn1 O14 N12 -3.6(3)
O16 N12 O15 Zn1 176.8(6)
O14 N12 O15 Zn1 -5.7(5)
O11 Zn1 O15 N12 -83.6(3)
N1 Zn1 O15 N12 28.8(5)
N3 Zn1 O15 N12 178.0(3)
O14 Zn1 O15 N12 3.6(3)
N2 Zn1 O15 N12 98.9(3)
O23 N21 O21 Zn2 -179.2(5)
O22 N21 O21 Zn2 -0.5(5)
O1 Zn2 O21 N21 -87.3(3)
N7 Zn2 O21 N21 -179.6(3)
N6 Zn2 O21 N21 33.6(6)
N5 Zn2 O21 N21 100.3(3)
O22 Zn2 O21 N21 0.3(3)
O23 N21 O22 Zn2 179.2(5)
O21 N21 O22 Zn2 0.5(5)
O1 Zn2 O22 N21 96.0(3)
N7 Zn2 O22 N21 -0.2(5)
N6 Zn2 O22 N21 -166.7(3)
N5 Zn2 O22 N21 -84.9(3)
O21 Zn2 O22 N21 -0.3(3)
C5 N1 C1 C2 0.5(9)
Zn1 N1 C1 C2 168.2(5)
N1 C1 C2 C3 0.3(10)
C1 C2 C3 C4 0.7(11)
C2 C3 C4 C5 -2.3(10)
C1 N1 C5 C4 -2.3(9)
Zn1 N1 C5 C4 -171.3(5)
C1 N1 C5 C6 178.3(5)
Zn1 N1 C5 C6 9.3(7)
C3 C4 C5 N1 3.2(10)
C3 C4 C5 C6 -177.4(6)
C7 N2 C6 C5 159.0(4)
C13 N2 C6 C5 -75.1(6)
Zn1 N2 C6 C5 47.7(5)
N1 C5 C6 N2 -41.7(7)
C4 C5 C6 N2 138.9(6)
C13 N2 C7 C8 159.8(4)
C6 N2 C7 C8 -74.0(6)
Zn1 N2 C7 C8 33.8(5)
C12 N3 C8 C9 0.0(8)
Zn1 N3 C8 C9 177.1(4)
C12 N3 C8 C7 -178.0(5)
Zn1 N3 C8 C7 -0.9(6)
N2 C7 C8 N3 -24.2(7)
N2 C7 C8 C9 157.9(5)
N3 C8 C9 C10 -1.5(9)
C7 C8 C9 C10 176.3(5)
C8 C9 C10 C11 3.5(9)
C9 C10 C11 C12 -3.9(9)
C8 N3 C12 C11 -0.4(8)
Zn1 N3 C12 C11 -177.1(4)
C10 C11 C12 N3 2.4(9)
C7 N2 C13 C14 72.1(6)
C6 N2 C13 C14 -53.3(6)
Zn1 N2 C13 C14 -167.3(4)
N2 C13 C14 C15 88.5(7)
N2 C13 C14 C19 -92.2(7)
C19 C14 C15 C16 2.9(9)
C13 C14 C15 C16 -177.7(6)
C14 C15 C16 C17 -3.3(10)
C15 C16 C17 C18 0.3(9)
C16 C17 C18 C20 -174.7(6)
C16 C17 C18 C19 2.8(9)
C26 N4 C19 C14 -176.2(5)
C26 N4 C19 C18 3.6(8)
C15 C14 C19 N4 -179.8(5)
C13 C14 C19 N4 0.8(9)
C15 C14 C19 C18 0.4(9)
C13 C14 C19 C18 -179.0(5)
C20 C18 C19 N4 -5.3(9)
C17 C18 C19 N4 177.0(5)
C20 C18 C19 C14 174.5(5)
C17 C18 C19 C14 -3.2(9)
C17 C18 C20 C21 178.0(6)
C19 C18 C20 C21 0.4(9)
C18 C20 C21 C22 -177.8(6)
C18 C20 C21 C26 5.5(9)
C20 C21 C22 C23 -172.8(6)
C26 C21 C22 C23 3.8(10)
C21 C22 C23 C24 -0.1(10)
C22 C23 C24 C25 -2.5(10)
C23 C24 C25 C26 1.2(9)
C23 C24 C25 C27 176.7(6)
C19 N4 C26 C21 3.0(9)
C19 N4 C26 C25 -176.5(5)
C20 C21 C26 N4 -7.6(9)
C22 C21 C26 N4 175.6(6)
C20 C21 C26 C25 171.9(5)
C22 C21 C26 C25 -4.9(9)
C24 C25 C26 N4 -178.0(5)
C27 C25 C26 N4 6.3(8)
C24 C25 C26 C21 2.5(8)
C27 C25 C26 C21 -173.2(5)
C28 N5 C27 C25 38.9(6)
C34 N5 C27 C25 160.0(4)
Zn2 N5 C27 C25 -80.6(5)
C24 C25 C27 N5 84.2(7)
C26 C25 C27 N5 -100.2(6)
C27 N5 C28 C29 -85.6(5)
C34 N5 C28 C29 154.6(4)
Zn2 N5 C28 C29 44.3(5)
C33 N6 C29 C30 1.6(8)
Zn2 N6 C29 C30 -172.2(4)
C33 N6 C29 C28 -178.6(5)
Zn2 N6 C29 C28 7.6(6)
N5 C28 C29 N6 -37.4(6)
N5 C28 C29 C30 142.4(5)
N6 C29 C30 C31 -0.5(9)
C28 C29 C30 C31 179.7(5)
C29 C30 C31 C32 0.2(9)
C30 C31 C32 C33 -1.0(9)
C29 N6 C33 C32 -2.5(9)
Zn2 N6 C33 C32 170.3(4)
C31 C32 C33 N6 2.2(10)
C27 N5 C34 C35 165.2(4)
C28 N5 C34 C35 -72.2(5)
Zn2 N5 C34 C35 36.2(5)
C39 N7 C35 C36 1.4(8)
Zn2 N7 C35 C36 176.6(4)
C39 N7 C35 C34 -175.8(5)
Zn2 N7 C35 C34 -0.6(6)
N5 C34 C35 N7 -25.9(7)
N5 C34 C35 C36 156.8(5)
N7 C35 C36 C37 -2.7(9)
C34 C35 C36 C37 174.4(5)
C35 C36 C37 C38 3.0(8)
C36 C37 C38 C39 -2.2(9)
C35 N7 C39 C38 -0.5(8)
Zn2 N7 C39 C38 -175.0(4)
C37 C38 C39 N7 0.9(9)
